data_7024551
loop_
_publ_author_name
'Kumar, Mukesh'
'Papish, Elizabeth T.'
'Zeller, Matthias'
'Hunter, Allen D.'

_publ_section_title
;
 New alkylzinc complexes with bulky tris(triazolyl)borate ligands:
 surprising water stability and reactivity.
;
_journal_issue 1
_journal_name_full 'Dalton transactions (Cambridge, England : 2003)'
_journal_page_first 59
_journal_page_last 61
_journal_paper_doi 10.1039/b918328k
_journal_volume 39
_journal_year 2010
_chemical_formula_moiety 'C29 H30 B N9 Zn, 0.5(C6 H14)'
_chemical_formula_sum 'C32 H37 B N9 Zn'
_chemical_formula_weight 623.89
_chemical_name_systematic
;
?
;
_space_group_IT_number 2
_symmetry_cell_setting triclinic
_symmetry_space_group_name_Hall '-P 1'
_symmetry_space_group_name_H-M 'P -1'
_atom_sites_solution_hydrogens geom
_atom_sites_solution_primary direct
_atom_sites_solution_secondary difmap
_audit_creation_method SHELXL-97
_cell_angle_alpha 93.471(2)
_cell_angle_beta 98.118(2)
_cell_angle_gamma 111.511(2)
_cell_formula_units_Z 2
_cell_length_a 10.3851(14)
_cell_length_b 12.2061(17)
_cell_length_c 13.5126(19)
_cell_measurement_reflns_used 5135
_cell_measurement_temperature 100(2)
_cell_measurement_theta_max 30.651
_cell_measurement_theta_min 2.216
_cell_volume 1565.8(4)
_computing_cell_refinement 'Apex2 v2008.2-4 '
_computing_data_collection 'Apex2 v2008.2-4 (Bruker, 2008)'
_computing_data_reduction 'Apex2 v2008.2-4 '
_computing_molecular_graphics 'SHELXTL 6.14'
_computing_publication_material 'SHELXTL 6.14'
_computing_structure_refinement 'SHELXTL 6.14'
_computing_structure_solution 'SHELXTL 6.14 (Bruker, 2000-2003; Sheldrick, 2008)'
_diffrn_ambient_temperature 100(2)
_diffrn_measured_fraction_theta_full 0.983
_diffrn_measured_fraction_theta_max 0.983
_diffrn_measurement_device_type 'Bruker AXS SMART APEX CCD diffractometer'
_diffrn_measurement_method '\w scans'
_diffrn_radiation_monochromator graphite
_diffrn_radiation_source 'fine-focus sealed tube'
_diffrn_radiation_type MoK\a
_diffrn_radiation_wavelength 0.71073
_diffrn_reflns_av_R_equivalents 0.0282
_diffrn_reflns_av_sigmaI/netI 0.0441
_diffrn_reflns_limit_h_max 13
_diffrn_reflns_limit_h_min -13
_diffrn_reflns_limit_k_max 16
_diffrn_reflns_limit_k_min -16
_diffrn_reflns_limit_l_max 18
_diffrn_reflns_limit_l_min -18
_diffrn_reflns_number 15627
_diffrn_reflns_theta_full 28.28
_diffrn_reflns_theta_max 28.28
_diffrn_reflns_theta_min 1.53
_diffrn_standards_number 0
_exptl_absorpt_coefficient_mu 0.822
_exptl_absorpt_correction_T_max 0.914
_exptl_absorpt_correction_T_min 0.656
_exptl_absorpt_correction_type multi-scan
_exptl_absorpt_process_details 'Apex2 v2008.2-4 (Bruker, 2008)'
_exptl_crystal_colour colourless
_exptl_crystal_density_diffrn 1.323
_exptl_crystal_density_method 'not measured'
_exptl_crystal_description plate
_exptl_crystal_F_000 654
_exptl_crystal_size_max 0.30
_exptl_crystal_size_mid 0.26
_exptl_crystal_size_min 0.11
_refine_diff_density_max 1.088
_refine_diff_density_min -0.624
_refine_diff_density_rms 0.084
_refine_ls_extinction_method none
_refine_ls_goodness_of_fit_ref 1.033
_refine_ls_hydrogen_treatment constr
_refine_ls_matrix_type full
_refine_ls_number_parameters 393
_refine_ls_number_reflns 7637
_refine_ls_number_restraints 0
_refine_ls_restrained_S_all 1.033
_refine_ls_R_factor_all 0.0639
_refine_ls_R_factor_gt 0.0473
_refine_ls_shift/su_max 0.000
_refine_ls_shift/su_mean 0.000
_refine_ls_structure_factor_coef Fsqd
_refine_ls_weighting_details 'calc w=1/[\s^2^(Fo^2^)+(0.0689P)^2^+1.1546P] where P=(Fo^2^+2Fc^2^)/3'
_refine_ls_weighting_scheme calc
_refine_ls_wR_factor_gt 0.1196
_refine_ls_wR_factor_ref 0.1308
_reflns_number_gt 6156
_reflns_number_total 7637
_reflns_threshold_expression I>2\s(I)
_cod_data_source_file b918328k.txt
_cod_data_source_block 09mz039_0m
_cod_depositor_comments
;
The following automatic conversions were performed:

'_symmetry_cell_setting' value 'Triclinic' changed to 'triclinic'
according to /home/saulius/struct/CIF-dictionaries/cif_core.dic
dictionary named 'cif_core.dic' version 2.4.2 from 2011-04-26.

Automatic conversion script
Id: cif_fix_values 1891 2012-01-12 08:04:46Z andrius 
;
_cod_original_sg_symbol_H-M P-1
_cod_database_code 7024551

loop_
_symmetry_equiv_pos_as_xyz
'x, y, z'
'-x, -y, -z'

loop_
_atom_site_label
_atom_site_type_symbol
_atom_site_fract_x
_atom_site_fract_y
_atom_site_fract_z
_atom_site_U_iso_or_equiv
_atom_site_adp_type
_atom_site_occupancy
_atom_site_symmetry_multiplicity
_atom_site_calc_flag
_atom_site_refinement_flags
B1 B 0.6300(3) 0.1413(2) 0.2365(2) 0.0222(5) Uani 1 1 d .
H1 H 0.7246 0.1493 0.2218 0.027 Uiso 1 1 calc R
C1 C 0.8048(3) 0.3612(2) 0.1317(2) 0.0323(6) Uani 1 1 d .
H1A H 0.7950 0.3045 0.0739 0.048 Uiso 1 1 calc R
H1B H 0.8664 0.3511 0.1893 0.048 Uiso 1 1 calc R
H1C H 0.8456 0.4422 0.1143 0.048 Uiso 1 1 calc R
C2 C 0.6644(3) 0.3399(2) 0.15816(18) 0.0239(5) Uani 1 1 d .
C3 C 0.4764(3) 0.3580(2) 0.18133(19) 0.0235(5) Uani 1 1 d .
C4 C 0.3717(3) 0.4122(2) 0.1850(2) 0.0252(5) Uani 1 1 d .
C5 C 0.3694(3) 0.4974(2) 0.1212(2) 0.0323(6) Uani 1 1 d .
H5 H 0.4327 0.5177 0.0748 0.039 Uiso 1 1 calc R
C6 C 0.2744(3) 0.5526(2) 0.1257(2) 0.0388(7) Uani 1 1 d .
H6 H 0.2735 0.6111 0.0826 0.047 Uiso 1 1 calc R
C7 C 0.1817(3) 0.5231(3) 0.1922(3) 0.0410(7) Uani 1 1 d .
H7 H 0.1162 0.5604 0.1943 0.049 Uiso 1 1 calc R
C8 C 0.1839(3) 0.4391(3) 0.2562(3) 0.0405(7) Uani 1 1 d .
H8 H 0.1201 0.4189 0.3022 0.049 Uiso 1 1 calc R
C9 C 0.2795(3) 0.3843(2) 0.2528(2) 0.0336(6) Uani 1 1 d .
H9 H 0.2816 0.3274 0.2973 0.040 Uiso 1 1 calc R
C10 C 0.6411(3) -0.0604(2) 0.0711(2) 0.0273(5) Uani 1 1 d .
H10A H 0.7021 0.0211 0.0651 0.041 Uiso 1 1 calc R
H10B H 0.6107 -0.1073 0.0046 0.041 Uiso 1 1 calc R
H10C H 0.6929 -0.0955 0.1167 0.041 Uiso 1 1 calc R
C11 C 0.5155(3) -0.0596(2) 0.11218(18) 0.0226(5) Uani 1 1 d .
C12 C 0.3088(2) -0.1087(2) 0.14064(18) 0.0216(5) Uani 1 1 d .
C13 C 0.1583(3) -0.1761(2) 0.1398(2) 0.0244(5) Uani 1 1 d .
C14 C 0.0631(3) -0.2107(3) 0.0494(2) 0.0325(6) Uani 1 1 d .
H14 H 0.0949 -0.1891 -0.0118 0.039 Uiso 1 1 calc R
C15 C -0.0781(3) -0.2768(3) 0.0484(3) 0.0406(7) Uani 1 1 d .
H15 H -0.1430 -0.2995 -0.0133 0.049 Uiso 1 1 calc R
C16 C -0.1241(3) -0.3094(3) 0.1367(3) 0.0406(7) Uani 1 1 d .
H16 H -0.2206 -0.3556 0.1357 0.049 Uiso 1 1 calc R
C17 C -0.0295(3) -0.2749(2) 0.2279(3) 0.0360(6) Uani 1 1 d .
H17 H -0.0617 -0.2976 0.2887 0.043 Uiso 1 1 calc R
C18 C 0.1118(3) -0.2074(2) 0.2297(2) 0.0285(5) Uani 1 1 d .
H18 H 0.1760 -0.1827 0.2917 0.034 Uiso 1 1 calc R
C19 C 0.8869(3) 0.2085(3) 0.4218(2) 0.0362(6) Uani 1 1 d .
H19A H 0.9284 0.2905 0.4070 0.054 Uiso 1 1 calc R
H19B H 0.8924 0.1546 0.3672 0.054 Uiso 1 1 calc R
H19C H 0.9385 0.1995 0.4853 0.054 Uiso 1 1 calc R
C20 C 0.7367(3) 0.1793(2) 0.4307(2) 0.0270(5) Uani 1 1 d .
C21 C 0.5527(3) 0.1571(2) 0.48915(18) 0.0229(5) Uani 1 1 d .
C22 C 0.4570(3) 0.1554(2) 0.55992(18) 0.0240(5) Uani 1 1 d .
C23 C 0.5097(3) 0.2199(2) 0.65514(19) 0.0279(5) Uani 1 1 d .
H23 H 0.6081 0.2623 0.6755 0.033 Uiso 1 1 calc R
C24 C 0.4185(3) 0.2223(2) 0.7203(2) 0.0324(6) Uani 1 1 d .
H24 H 0.4547 0.2664 0.7852 0.039 Uiso 1 1 calc R
C25 C 0.2751(3) 0.1608(3) 0.6910(2) 0.0340(6) Uani 1 1 d .
H25 H 0.2130 0.1632 0.7357 0.041 Uiso 1 1 calc R
C26 C 0.2222(3) 0.0961(3) 0.5972(2) 0.0333(6) Uani 1 1 d .
H26 H 0.1237 0.0542 0.5772 0.040 Uiso 1 1 calc R
C27 C 0.3124(3) 0.0919(2) 0.5318(2) 0.0284(5) Uani 1 1 d .
H27 H 0.2758 0.0457 0.4678 0.034 Uiso 1 1 calc R
C28 C 0.1383(2) 0.0879(2) 0.29811(19) 0.0241(5) Uani 1 1 d .
H28A H 0.0985 0.0124 0.3269 0.029 Uiso 1 1 calc R
H28B H 0.1392 0.1524 0.3466 0.029 Uiso 1 1 calc R
C29 C 0.0420(3) 0.0823(3) 0.2001(2) 0.0360(6) Uani 1 1 d .
H29A H 0.0818 0.1555 0.1696 0.054 Uiso 1 1 calc R
H29B H -0.0511 0.0736 0.2141 0.054 Uiso 1 1 calc R
H29C H 0.0334 0.0142 0.1535 0.054 Uiso 1 1 calc R
C30 C 0.5530(5) 0.4707(4) 0.4891(3) 0.0744(14) Uani 1 1 d .
H30A H 0.5890 0.4462 0.5523 0.089 Uiso 1 1 calc R
H30B H 0.5028 0.3985 0.4402 0.089 Uiso 1 1 calc R
C31 C 0.6757(6) 0.5533(4) 0.4476(4) 0.0810(15) Uani 1 1 d .
H31A H 0.7253 0.6265 0.4954 0.097 Uiso 1 1 calc R
H31B H 0.6409 0.5759 0.3830 0.097 Uiso 1 1 calc R
C32 C 0.7878(7) 0.4864(4) 0.4290(3) 0.101(2) Uani 1 1 d .
H32A H 0.8311 0.4732 0.4941 0.152 Uiso 1 1 calc R
H32B H 0.8611 0.5371 0.3951 0.152 Uiso 1 1 calc R
H32C H 0.7363 0.4101 0.3871 0.152 Uiso 1 1 calc R
N1 N 0.4680(2) 0.25600(18) 0.21562(16) 0.0228(4) Uani 1 1 d .
N2 N 0.5914(2) 0.24462(18) 0.20038(15) 0.0217(4) Uani 1 1 d .
N3 N 0.5957(2) 0.41174(19) 0.14414(16) 0.0259(4) Uani 1 1 d .
N4 N 0.3808(2) -0.00825(18) 0.19965(15) 0.0217(4) Uani 1 1 d .
N5 N 0.5160(2) 0.02295(18) 0.18218(15) 0.0215(4) Uani 1 1 d .
N6 N 0.3873(2) -0.14380(18) 0.08391(16) 0.0246(4) Uani 1 1 d .
N7 N 0.5104(2) 0.13434(18) 0.38980(15) 0.0223(4) Uani 1 1 d .
N8 N 0.6310(2) 0.14712(18) 0.35183(15) 0.0221(4) Uani 1 1 d .
N9 N 0.6923(2) 0.1853(2) 0.51732(17) 0.0276(5) Uani 1 1 d .
Zn1 Zn 0.33488(3) 0.11524(2) 0.28394(2) 0.02109(9) Uani 1 1 d .

loop_
_atom_site_aniso_label
_atom_site_aniso_U_11
_atom_site_aniso_U_22
_atom_site_aniso_U_33
_atom_site_aniso_U_23
_atom_site_aniso_U_13
_atom_site_aniso_U_12
B1 0.0187(12) 0.0198(13) 0.0280(13) 0.0034(10) 0.0068(10) 0.0063(10)
C1 0.0244(12) 0.0266(14) 0.0453(16) 0.0098(12) 0.0153(11) 0.0050(11)
C2 0.0206(11) 0.0202(12) 0.0263(12) 0.0026(9) 0.0050(9) 0.0024(9)
C3 0.0207(11) 0.0180(11) 0.0279(12) 0.0040(9) 0.0032(9) 0.0031(9)
C4 0.0199(11) 0.0164(11) 0.0339(13) 0.0003(10) -0.0015(10) 0.0036(9)
C5 0.0319(14) 0.0195(12) 0.0405(15) 0.0038(11) 0.0003(11) 0.0063(11)
C6 0.0384(16) 0.0195(13) 0.0525(18) 0.0033(12) -0.0082(13) 0.0100(12)
C7 0.0277(14) 0.0204(13) 0.071(2) -0.0029(13) -0.0037(14) 0.0103(11)
C8 0.0272(14) 0.0283(15) 0.066(2) 0.0039(14) 0.0113(14) 0.0104(12)
C9 0.0278(13) 0.0235(13) 0.0511(17) 0.0083(12) 0.0097(12) 0.0099(11)
C10 0.0264(12) 0.0281(13) 0.0293(13) 0.0047(10) 0.0091(10) 0.0109(11)
C11 0.0243(12) 0.0211(12) 0.0232(11) 0.0058(9) 0.0047(9) 0.0088(10)
C12 0.0205(11) 0.0183(11) 0.0241(11) 0.0052(9) 0.0034(9) 0.0051(9)
C13 0.0211(11) 0.0149(11) 0.0351(13) 0.0005(9) 0.0059(10) 0.0046(9)
C14 0.0261(13) 0.0303(14) 0.0370(14) -0.0037(11) 0.0064(11) 0.0068(11)
C15 0.0271(14) 0.0339(16) 0.0494(18) -0.0118(13) -0.0007(13) 0.0037(12)
C16 0.0232(13) 0.0221(14) 0.072(2) -0.0053(14) 0.0130(14) 0.0032(11)
C17 0.0326(14) 0.0216(13) 0.0582(19) 0.0123(12) 0.0218(13) 0.0093(11)
C18 0.0272(13) 0.0216(12) 0.0392(14) 0.0069(11) 0.0113(11) 0.0099(10)
C19 0.0192(12) 0.0472(18) 0.0394(15) 0.0031(13) 0.0018(11) 0.0110(12)
C20 0.0199(11) 0.0270(13) 0.0323(13) 0.0053(10) 0.0024(10) 0.0073(10)
C21 0.0222(11) 0.0183(11) 0.0261(12) 0.0029(9) 0.0020(9) 0.0063(9)
C22 0.0268(12) 0.0206(12) 0.0256(12) 0.0046(9) 0.0042(10) 0.0100(10)
C23 0.0332(13) 0.0225(12) 0.0278(13) 0.0033(10) 0.0029(10) 0.0112(11)
C24 0.0458(16) 0.0278(14) 0.0272(13) 0.0041(10) 0.0086(12) 0.0171(13)
C25 0.0427(16) 0.0401(16) 0.0316(14) 0.0118(12) 0.0149(12) 0.0259(14)
C26 0.0274(13) 0.0412(16) 0.0339(14) 0.0103(12) 0.0075(11) 0.0143(12)
C27 0.0278(13) 0.0309(14) 0.0260(12) 0.0049(10) 0.0051(10) 0.0101(11)
C28 0.0166(11) 0.0214(12) 0.0330(13) 0.0024(10) 0.0051(9) 0.0055(9)
C29 0.0259(13) 0.0379(16) 0.0425(16) 0.0007(13) 0.0004(12) 0.0127(12)
C30 0.112(4) 0.038(2) 0.061(2) 0.0022(18) -0.014(2) 0.025(2)
C31 0.101(4) 0.055(3) 0.062(3) 0.013(2) 0.010(3) 0.002(3)
C32 0.202(7) 0.0254(19) 0.050(2) 0.0011(16) 0.005(3) 0.020(3)
N1 0.0169(9) 0.0212(10) 0.0306(11) 0.0062(8) 0.0073(8) 0.0061(8)
N2 0.0168(9) 0.0199(10) 0.0261(10) 0.0033(8) 0.0055(8) 0.0036(8)
N3 0.0225(10) 0.0201(10) 0.0318(11) 0.0061(8) 0.0058(8) 0.0036(8)
N4 0.0160(9) 0.0197(10) 0.0279(10) 0.0048(8) 0.0053(8) 0.0045(8)
N5 0.0183(9) 0.0191(10) 0.0269(10) 0.0035(8) 0.0054(8) 0.0061(8)
N6 0.0239(10) 0.0205(10) 0.0287(11) 0.0040(8) 0.0056(8) 0.0072(8)
N7 0.0186(9) 0.0192(10) 0.0288(10) 0.0044(8) 0.0071(8) 0.0053(8)
N8 0.0173(9) 0.0202(10) 0.0284(10) 0.0040(8) 0.0058(8) 0.0058(8)
N9 0.0228(10) 0.0293(12) 0.0292(11) 0.0041(9) 0.0023(8) 0.0091(9)
Zn1 0.01604(14) 0.01901(15) 0.02705(16) 0.00354(10) 0.00465(10) 0.00488(10)

loop_
_atom_type_symbol
_atom_type_description
_atom_type_scat_dispersion_real
_atom_type_scat_dispersion_imag
_atom_type_scat_source
C C 0.0033 0.0016 'International Tables Vol C Tables 4.2.6.8 and 6.1.1.4'
H H 0.0000 0.0000 'International Tables Vol C Tables 4.2.6.8 and 6.1.1.4'
B B 0.0013 0.0007 'International Tables Vol C Tables 4.2.6.8 and 6.1.1.4'
N N 0.0061 0.0033 'International Tables Vol C Tables 4.2.6.8 and 6.1.1.4'
Zn Zn 0.2839 1.4301 'International Tables Vol C Tables 4.2.6.8 and 6.1.1.4'

loop_
_geom_angle_atom_site_label_1
_geom_angle_atom_site_label_2
_geom_angle_atom_site_label_3
_geom_angle
_geom_angle_site_symmetry_1
_geom_angle_site_symmetry_3
N2 B1 N5 108.63(19) . .
N2 B1 N8 106.88(19) . .
N5 B1 N8 109.91(19) . .
N2 B1 H1 110.4 . .
N5 B1 H1 110.4 . .
N8 B1 H1 110.4 . .
C2 C1 H1A 109.5 . .
C2 C1 H1B 109.5 . .
H1A C1 H1B 109.5 . .
C2 C1 H1C 109.5 . .
H1A C1 H1C 109.5 . .
H1B C1 H1C 109.5 . .
N3 C2 N2 111.6(2) . .
N3 C2 C1 124.8(2) . .
N2 C2 C1 123.7(2) . .
N1 C3 N3 113.3(2) . .
N1 C3 C4 125.1(2) . .
N3 C3 C4 121.6(2) . .
C9 C4 C5 119.4(2) . .
C9 C4 C3 121.7(2) . .
C5 C4 C3 118.9(2) . .
C6 C5 C4 119.9(3) . .
C6 C5 H5 120.0 . .
C4 C5 H5 120.0 . .
C7 C6 C5 120.3(3) . .
C7 C6 H6 119.8 . .
C5 C6 H6 119.8 . .
C6 C7 C8 120.1(3) . .
C6 C7 H7 120.0 . .
C8 C7 H7 120.0 . .
C7 C8 C9 119.9(3) . .
C7 C8 H8 120.1 . .
C9 C8 H8 120.1 . .
C4 C9 C8 120.4(3) . .
C4 C9 H9 119.8 . .
C8 C9 H9 119.8 . .
C11 C10 H10A 109.5 . .
C11 C10 H10B 109.5 . .
H10A C10 H10B 109.5 . .
C11 C10 H10C 109.5 . .
H10A C10 H10C 109.5 . .
H10B C10 H10C 109.5 . .
N6 C11 N5 111.3(2) . .
N6 C11 C10 123.4(2) . .
N5 C11 C10 125.2(2) . .
N4 C12 N6 113.4(2) . .
N4 C12 C13 122.4(2) . .
N6 C12 C13 124.1(2) . .
C14 C13 C18 119.9(2) . .
C14 C13 C12 120.3(2) . .
C18 C13 C12 119.8(2) . .
C15 C14 C13 120.2(3) . .
C15 C14 H14 119.9 . .
C13 C14 H14 119.9 . .
C16 C15 C14 120.0(3) . .
C16 C15 H15 120.0 . .
C14 C15 H15 120.0 . .
C15 C16 C17 120.2(3) . .
C15 C16 H16 119.9 . .
C17 C16 H16 119.9 . .
C18 C17 C16 120.1(3) . .
C18 C17 H17 119.9 . .
C16 C17 H17 119.9 . .
C17 C18 C13 119.5(3) . .
C17 C18 H18 120.3 . .
C13 C18 H18 120.3 . .
C20 C19 H19A 109.5 . .
C20 C19 H19B 109.5 . .
H19A C19 H19B 109.5 . .
C20 C19 H19C 109.5 . .
H19A C19 H19C 109.5 . .
H19B C19 H19C 109.5 . .
N9 C20 N8 111.8(2) . .
N9 C20 C19 124.1(2) . .
N8 C20 C19 124.1(2) . .
N7 C21 N9 113.2(2) . .
N7 C21 C22 122.9(2) . .
N9 C21 C22 124.0(2) . .
C23 C22 C27 119.3(2) . .
C23 C22 C21 120.0(2) . .
C27 C22 C21 120.6(2) . .
C24 C23 C22 119.9(3) . .
C24 C23 H23 120.0 . .
C22 C23 H23 120.0 . .
C25 C24 C23 120.3(3) . .
C25 C24 H24 119.8 . .
C23 C24 H24 119.8 . .
C26 C25 C24 120.1(3) . .
C26 C25 H25 120.0 . .
C24 C25 H25 120.0 . .
C25 C26 C27 120.2(3) . .
C25 C26 H26 119.9 . .
C27 C26 H26 119.9 . .
C26 C27 C22 120.2(3) . .
C26 C27 H27 119.9 . .
C22 C27 H27 119.9 . .
C29 C28 Zn1 114.54(18) . .
C29 C28 H28A 108.6 . .
Zn1 C28 H28A 108.6 . .
C29 C28 H28B 108.6 . .
Zn1 C28 H28B 108.6 . .
H28A C28 H28B 107.6 . .
C28 C29 H29A 109.5 . .
C28 C29 H29B 109.5 . .
H29A C29 H29B 109.5 . .
C28 C29 H29C 109.5 . .
H29A C29 H29C 109.5 . .
H29B C29 H29C 109.5 . .
C31 C30 C30 112.5(5) . 2_666
C31 C30 H30A 109.1 . .
C30 C30 H30A 109.1 2_666 .
C31 C30 H30B 109.1 . .
C30 C30 H30B 109.1 2_666 .
H30A C30 H30B 107.8 . .
C30 C31 C32 110.1(4) . .
C30 C31 H31A 109.6 . .
C32 C31 H31A 109.6 . .
C30 C31 H31B 109.6 . .
C32 C31 H31B 109.6 . .
H31A C31 H31B 108.2 . .
C31 C32 H32A 109.5 . .
C31 C32 H32B 109.5 . .
H32A C32 H32B 109.5 . .
C31 C32 H32C 109.5 . .
H32A C32 H32C 109.5 . .
H32B C32 H32C 109.5 . .
C3 N1 N2 104.14(19) . .
C3 N1 Zn1 141.57(17) . .
N2 N1 Zn1 114.28(15) . .
C2 N2 N1 107.3(2) . .
C2 N2 B1 131.0(2) . .
N1 N2 B1 121.53(19) . .
C2 N3 C3 103.7(2) . .
C12 N4 N5 104.70(19) . .
C12 N4 Zn1 136.50(17) . .
N5 N4 Zn1 117.74(15) . .
C11 N5 N4 107.34(19) . .
C11 N5 B1 133.6(2) . .
N4 N5 B1 118.94(19) . .
C11 N6 C12 103.2(2) . .
C21 N7 N8 104.43(19) . .
C21 N7 Zn1 138.81(17) . .
N8 N7 Zn1 115.72(15) . .
C20 N8 N7 107.0(2) . .
C20 N8 B1 131.6(2) . .
N7 N8 B1 120.77(19) . .
C20 N9 C21 103.6(2) . .
C28 Zn1 N4 120.91(9) . .
C28 Zn1 N7 131.53(9) . .
N4 Zn1 N7 87.35(8) . .
C28 Zn1 N1 125.66(9) . .
N4 Zn1 N1 91.25(8) . .
N7 Zn1 N1 87.97(8) . .

loop_
_geom_bond_atom_site_label_1
_geom_bond_atom_site_label_2
_geom_bond_distance
_geom_bond_site_symmetry_2
B1 N2 1.542(3) .
B1 N5 1.549(3) .
B1 N8 1.555(3) .
B1 H1 1.0000 .
C1 C2 1.484(3) .
C1 H1A 0.9800 .
C1 H1B 0.9800 .
C1 H1C 0.9800 .
C2 N3 1.324(3) .
C2 N2 1.345(3) .
C3 N1 1.333(3) .
C3 N3 1.356(3) .
C3 C4 1.470(3) .
C4 C9 1.385(4) .
C4 C5 1.395(4) .
C5 C6 1.389(4) .
C5 H5 0.9500 .
C6 C7 1.377(5) .
C6 H6 0.9500 .
C7 C8 1.384(5) .
C7 H7 0.9500 .
C8 C9 1.389(4) .
C8 H8 0.9500 .
C9 H9 0.9500 .
C10 C11 1.490(3) .
C10 H10A 0.9800 .
C10 H10B 0.9800 .
C10 H10C 0.9800 .
C11 N6 1.334(3) .
C11 N5 1.337(3) .
C12 N4 1.318(3) .
C12 N6 1.353(3) .
C12 C13 1.473(3) .
C13 C14 1.393(4) .
C13 C18 1.393(4) .
C14 C15 1.388(4) .
C14 H14 0.9500 .
C15 C16 1.374(5) .
C15 H15 0.9500 .
C16 C17 1.398(5) .
C16 H16 0.9500 .
C17 C18 1.390(4) .
C17 H17 0.9500 .
C18 H18 0.9500 .
C19 C20 1.491(4) .
C19 H19A 0.9800 .
C19 H19B 0.9800 .
C19 H19C 0.9800 .
C20 N9 1.325(3) .
C20 N8 1.341(3) .
C21 N7 1.331(3) .
C21 N9 1.352(3) .
C21 C22 1.469(3) .
C22 C23 1.392(4) .
C22 C27 1.396(4) .
C23 C24 1.388(4) .
C23 H23 0.9500 .
C24 C25 1.384(4) .
C24 H24 0.9500 .
C25 C26 1.377(4) .
C25 H25 0.9500 .
C26 C27 1.387(4) .
C26 H26 0.9500 .
C27 H27 0.9500 .
C28 C29 1.525(4) .
C28 Zn1 1.983(2) .
C28 H28A 0.9900 .
C28 H28B 0.9900 .
C29 H29A 0.9800 .
C29 H29B 0.9800 .
C29 H29C 0.9800 .
C30 C31 1.511(7) .
C30 C30 1.566(10) 2_666
C30 H30A 0.9900 .
C30 H30B 0.9900 .
C31 C32 1.685(8) .
C31 H31A 0.9900 .
C31 H31B 0.9900 .
C32 H32A 0.9800 .
C32 H32B 0.9800 .
C32 H32C 0.9800 .
N1 N2 1.380(3) .
N1 Zn1 2.128(2) .
N4 N5 1.372(3) .
N4 Zn1 2.066(2) .
N7 N8 1.380(3) .
N7 Zn1 2.082(2) .

loop_
_geom_torsion_atom_site_label_1
_geom_torsion_atom_site_label_2
_geom_torsion_atom_site_label_3
_geom_torsion_atom_site_label_4
_geom_torsion
_geom_torsion_site_symmetry_1
N1 C3 C4 C9 21.9(4) .
N3 C3 C4 C9 -156.0(3) .
N1 C3 C4 C5 -160.8(2) .
N3 C3 C4 C5 21.3(4) .
C9 C4 C5 C6 -0.5(4) .
C3 C4 C5 C6 -177.9(2) .
C4 C5 C6 C7 -0.5(4) .
C5 C6 C7 C8 0.8(5) .
C6 C7 C8 C9 -0.2(5) .
C5 C4 C9 C8 1.1(4) .
C3 C4 C9 C8 178.5(3) .
C7 C8 C9 C4 -0.8(5) .
N4 C12 C13 C14 128.0(3) .
N6 C12 C13 C14 -53.7(4) .
N4 C12 C13 C18 -53.3(3) .
N6 C12 C13 C18 125.0(3) .
C18 C13 C14 C15 -0.3(4) .
C12 C13 C14 C15 178.4(3) .
C13 C14 C15 C16 -0.7(4) .
C14 C15 C16 C17 0.9(5) .
C15 C16 C17 C18 0.0(4) .
C16 C17 C18 C13 -1.0(4) .
C14 C13 C18 C17 1.2(4) .
C12 C13 C18 C17 -177.6(2) .
N7 C21 C22 C23 -156.1(2) .
N9 C21 C22 C23 21.7(4) .
N7 C21 C22 C27 22.3(4) .
N9 C21 C22 C27 -159.9(2) .
C27 C22 C23 C24 -1.2(4) .
C21 C22 C23 C24 177.2(2) .
C22 C23 C24 C25 0.0(4) .
C23 C24 C25 C26 0.5(4) .
C24 C25 C26 C27 0.3(4) .
C25 C26 C27 C22 -1.5(4) .
C23 C22 C27 C26 1.9(4) .
C21 C22 C27 C26 -176.5(2) .
C30 C30 C31 C32 178.4(4) 2_666
N3 C3 N1 N2 0.8(3) .
C4 C3 N1 N2 -177.3(2) .
N3 C3 N1 Zn1 179.6(2) .
C4 C3 N1 Zn1 1.6(4) .
N3 C2 N2 N1 -0.6(3) .
C1 C2 N2 N1 179.0(2) .
N3 C2 N2 B1 -176.0(2) .
C1 C2 N2 B1 3.6(4) .
C3 N1 N2 C2 -0.1(3) .
Zn1 N1 N2 C2 -179.32(15) .
C3 N1 N2 B1 175.8(2) .
Zn1 N1 N2 B1 -3.4(3) .
N5 B1 N2 C2 -123.9(3) .
N8 B1 N2 C2 117.5(3) .
N5 B1 N2 N1 61.2(3) .
N8 B1 N2 N1 -57.3(3) .
N2 C2 N3 C3 1.0(3) .
C1 C2 N3 C3 -178.5(2) .
N1 C3 N3 C2 -1.1(3) .
C4 C3 N3 C2 177.0(2) .
N6 C12 N4 N5 -1.5(3) .
C13 C12 N4 N5 177.0(2) .
N6 C12 N4 Zn1 165.78(18) .
C13 C12 N4 Zn1 -15.7(4) .
N6 C11 N5 N4 -0.7(3) .
C10 C11 N5 N4 -179.8(2) .
N6 C11 N5 B1 -176.1(2) .
C10 C11 N5 B1 4.9(4) .
C12 N4 N5 C11 1.3(2) .
Zn1 N4 N5 C11 -168.81(15) .
C12 N4 N5 B1 177.4(2) .
Zn1 N4 N5 B1 7.3(3) .
N2 B1 N5 C11 111.1(3) .
N8 B1 N5 C11 -132.3(3) .
N2 B1 N5 N4 -63.8(3) .
N8 B1 N5 N4 52.8(3) .
N5 C11 N6 C12 -0.1(3) .
C10 C11 N6 C12 178.9(2) .
N4 C12 N6 C11 1.0(3) .
C13 C12 N6 C11 -177.4(2) .
N9 C21 N7 N8 0.9(3) .
C22 C21 N7 N8 179.0(2) .
N9 C21 N7 Zn1 -166.14(19) .
C22 C21 N7 Zn1 11.9(4) .
N9 C20 N8 N7 1.6(3) .
C19 C20 N8 N7 -176.6(2) .
N9 C20 N8 B1 172.2(2) .
C19 C20 N8 B1 -6.1(4) .
C21 N7 N8 C20 -1.5(2) .
Zn1 N7 N8 C20 169.09(16) .
C21 N7 N8 B1 -173.3(2) .
Zn1 N7 N8 B1 -2.7(3) .
N2 B1 N8 C20 -107.7(3) .
N5 B1 N8 C20 134.6(3) .
N2 B1 N8 N7 61.8(3) .
N5 B1 N8 N7 -55.9(3) .
N8 C20 N9 C21 -1.0(3) .
C19 C20 N9 C21 177.2(3) .
N7 C21 N9 C20 0.0(3) .
C22 C21 N9 C20 -178.0(2) .
C29 C28 Zn1 N4 -64.2(2) .
C29 C28 Zn1 N7 178.50(17) .
C29 C28 Zn1 N1 53.2(2) .
C12 N4 Zn1 C28 5.6(3) .
N5 N4 Zn1 C28 171.68(16) .
C12 N4 Zn1 N7 143.9(2) .
N5 N4 Zn1 N7 -50.08(17) .
C12 N4 Zn1 N1 -128.2(2) .
N5 N4 Zn1 N1 37.84(17) .
C21 N7 Zn1 C28 -16.8(3) .
N8 N7 Zn1 C28 177.11(15) .
C21 N7 Zn1 N4 -147.1(3) .
N8 N7 Zn1 N4 46.87(16) .
C21 N7 Zn1 N1 121.6(3) .
N8 N7 Zn1 N1 -44.48(16) .
C3 N1 Zn1 C28 11.3(3) .
N2 N1 Zn1 C28 -169.93(15) .
C3 N1 Zn1 N4 141.7(3) .
N2 N1 Zn1 N4 -39.53(16) .
C3 N1 Zn1 N7 -131.0(3) .
N2 N1 Zn1 N7 47.77(16) .
